data_2208316
loop_
_publ_author_name
'Bolte, Michael'
'Wissler, J\"org'

_publ_section_title
;
 Methyl 4-bromobenzoate
;
_journal_coeditor_code FL2004
_journal_issue 3
_journal_name_full 'Acta Crystallographica Section E'
_journal_page_first o1192
_journal_page_last o1193
_journal_paper_doi 10.1107/S1600536806006866
_journal_volume 62
_journal_year 2006
_chemical_formula_iupac 'C8 H7 Br O2'
_chemical_formula_moiety 'C8 H7 Br O2'
_chemical_formula_sum 'C8 H7 Br O2'
_chemical_formula_weight 215.05
_chemical_name_systematic
;
Methyl 4-bromobenzoate
;
_space_group_IT_number 61
_symmetry_cell_setting orthorhombic
_symmetry_space_group_name_Hall '-P 2ac 2ab'
_symmetry_space_group_name_H-M 'P b c a'
_atom_sites_solution_hydrogens geom
_atom_sites_solution_primary direct
_atom_sites_solution_secondary difmap
_audit_creation_method SHELXL-97
_cell_angle_alpha 90.00
_cell_angle_beta 90.00
_cell_angle_gamma 90.00
_cell_formula_units_Z 8
_cell_length_a 13.8485(18)
_cell_length_b 5.8921(8)
_cell_length_c 19.613(2)
_cell_measurement_reflns_used 6406
_cell_measurement_temperature 173(2)
_cell_measurement_theta_max 24.9
_cell_measurement_theta_min 2.4
_cell_volume 1600.4(3)
_computing_cell_refinement X-AREA
_computing_data_collection 'X-AREA (Stoe & Cie, 2001)'
_computing_data_reduction X-AREA
_computing_molecular_graphics 'XP in SHELXTL-Plus (Sheldrick, 1991)'
_computing_publication_material 'SHELXL97 and PLATON (Spek, 2003)'
_computing_structure_refinement 'SHELXL97 (Sheldrick, 1997)'
_computing_structure_solution 'SHELXS97 (Sheldrick, 1990)'
_diffrn_ambient_temperature 173(2)
_diffrn_measured_fraction_theta_full 0.975
_diffrn_measured_fraction_theta_max 0.974
_diffrn_measurement_device_type 'Stoe IPDS-II two-circle'
_diffrn_measurement_method \w
_diffrn_radiation_monochromator graphite
_diffrn_radiation_source 'fine-focus sealed tube'
_diffrn_radiation_type MoK\a
_diffrn_radiation_wavelength 0.71073
_diffrn_reflns_av_R_equivalents 0.0601
_diffrn_reflns_av_sigmaI/netI 0.0555
_diffrn_reflns_limit_h_max 15
_diffrn_reflns_limit_h_min -15
_diffrn_reflns_limit_k_max 6
_diffrn_reflns_limit_k_min -6
_diffrn_reflns_limit_l_max 23
_diffrn_reflns_limit_l_min -23
_diffrn_reflns_number 10202
_diffrn_reflns_theta_full 25.00
_diffrn_reflns_theta_max 25.03
_diffrn_reflns_theta_min 2.54
_diffrn_standards_decay_% 0
_diffrn_standards_interval_time 0
_diffrn_standards_number 0
_exptl_absorpt_coefficient_mu 5.080
_exptl_absorpt_correction_T_max 0.7503
_exptl_absorpt_correction_T_min 0.3019
_exptl_absorpt_correction_type multi-scan
_exptl_absorpt_process_details '(MULABS; Spek, 2003; Blessing, 1995)'
_exptl_crystal_colour colourless
_exptl_crystal_density_diffrn 1.785
_exptl_crystal_density_method 'not measured'
_exptl_crystal_description needle
_exptl_crystal_F_000 848
_exptl_crystal_size_max 0.31
_exptl_crystal_size_mid 0.10
_exptl_crystal_size_min 0.06
_refine_diff_density_max 0.864
_refine_diff_density_min -0.812
_refine_ls_extinction_method none
_refine_ls_goodness_of_fit_ref 0.935
_refine_ls_hydrogen_treatment constr
_refine_ls_matrix_type full
_refine_ls_number_parameters 101
_refine_ls_number_reflns 1375
_refine_ls_number_restraints 0
_refine_ls_restrained_S_all 0.935
_refine_ls_R_factor_all 0.0560
_refine_ls_R_factor_gt 0.0405
_refine_ls_shift/su_max 0.001
_refine_ls_shift/su_mean 0.000
_refine_ls_structure_factor_coef Fsqd
_refine_ls_weighting_details 'calc w=1/[\s^2^(Fo^2^)+(0.0565P)^2^] where P=(Fo^2^+2Fc^2^)/3'
_refine_ls_weighting_scheme calc
_refine_ls_wR_factor_gt 0.0890
_refine_ls_wR_factor_ref 0.0928
_reflns_number_gt 998
_reflns_number_total 1375
_reflns_threshold_expression I>2\s(I)
_cod_data_source_file fl2004.cif
_cod_data_source_block I
_cod_depositor_comments
;
The following automatic conversions were performed:
'_symmetry_cell_setting' value 'Orthorhombic' changed to 'orthorhombic'
according to '/home/saulius/struct/CIF-dictionaries/cif_core.dic'
dictionary named 'cif_core.dic' version 2.4.1 from 2010-06-29.

Automatic conversion script
Id: cif_fix_enum 1527 2010-12-29 10:47:43Z saulius 

The following automatic conversions were performed:

'_symmetry_cell_setting' value 'Orthorhombic' changed to
'orthorhombic' according to
/home/saulius/struct/CIF-dictionaries/cif_core.dic dictionary named
'cif_core.dic' version 2.4.1 from 2010-06-29.

Automatic conversion script
Id: cif_fix_values 1715 2011-07-08 13:25:40Z adriana 
;
_cod_database_code 2208316
_cod_database_fobs_code 2208316

loop_
_symmetry_equiv_pos_as_xyz
'x, y, z'
'-x+1/2, -y, z+1/2'
'x+1/2, -y+1/2, -z'
'-x, y+1/2, -z+1/2'
'-x, -y, -z'
'x-1/2, y, -z-1/2'
'-x-1/2, y-1/2, z'
'x, -y-1/2, z-1/2'

loop_
_atom_site_type_symbol
_atom_site_label
_atom_site_fract_x
_atom_site_fract_y
_atom_site_fract_z
_atom_site_U_iso_or_equiv
_atom_site_adp_type
_atom_site_calc_flag
_atom_site_refinement_flags
_atom_site_occupancy
Br Br1 0.11504(4) 0.20515(8) 0.88683(2) 0.03705(19) Uani d . 1
O O1 0.1056(3) 0.3753(5) 0.54013(16) 0.0372(8) Uani d . 1
O O2 0.1480(3) 0.7202(5) 0.57867(15) 0.0342(7) Uani d . 1
C C1 0.1265(3) 0.4331(7) 0.6599(2) 0.0269(9) Uani d . 1
C C2 0.1598(4) 0.5756(7) 0.7110(2) 0.0270(9) Uani d . 1
H H2 0.1845 0.7212 0.6996 0.032 Uiso calc R 1
C C3 0.1576(4) 0.5085(7) 0.7780(2) 0.0288(10) Uani d . 1
H H3 0.1817 0.6053 0.8128 0.035 Uiso calc R 1
C C4 0.1198(3) 0.2977(8) 0.7941(2) 0.0274(9) Uani d . 1
C C5 0.0865(3) 0.1521(7) 0.7444(2) 0.0263(9) Uani d . 1
H H5 0.0613 0.0075 0.7563 0.032 Uiso calc R 1
C C6 0.0902(3) 0.2191(7) 0.6771(2) 0.0292(10) Uani d . 1
H H6 0.0681 0.1197 0.6423 0.035 Uiso calc R 1
C C7 0.1255(3) 0.4996(7) 0.5866(2) 0.0281(9) Uani d . 1
C C8 0.1422(4) 0.8043(9) 0.5096(2) 0.0410(12) Uani d . 1
H H8A 0.1928 0.7333 0.4819 0.062 Uiso calc R 1
H H8B 0.1511 0.9693 0.5096 0.062 Uiso calc R 1
H H8C 0.0788 0.7672 0.4904 0.062 Uiso calc R 1

loop_
_atom_site_aniso_label
_atom_site_aniso_U_11
_atom_site_aniso_U_22
_atom_site_aniso_U_33
_atom_site_aniso_U_12
_atom_site_aniso_U_13
_atom_site_aniso_U_23
Br1 0.0367(3) 0.0424(3) 0.0321(3) -0.0032(2) -0.0006(2) 0.0046(2)
O1 0.052(2) 0.0288(16) 0.0310(17) -0.0016(15) -0.0011(15) -0.0029(13)
O2 0.046(2) 0.0261(15) 0.0304(17) -0.0050(14) -0.0004(14) 0.0011(12)
C1 0.023(3) 0.025(2) 0.032(2) 0.0050(17) 0.0024(18) 0.0023(17)
C2 0.021(2) 0.021(2) 0.039(2) 0.0004(17) -0.0006(19) -0.0004(17)
C3 0.021(3) 0.029(2) 0.036(2) -0.0012(18) 0.0013(18) -0.0041(17)
C4 0.026(3) 0.030(2) 0.026(2) 0.005(2) 0.0005(17) 0.0038(17)
C5 0.026(3) 0.022(2) 0.031(2) 0.0009(15) 0.0012(18) 0.0031(17)
C6 0.023(3) 0.022(2) 0.043(3) -0.0002(17) 0.0000(17) -0.0041(19)
C7 0.024(3) 0.029(2) 0.032(2) 0.0009(19) 0.0056(18) 0.0014(18)
C8 0.052(4) 0.033(2) 0.038(3) -0.001(2) 0.002(2) 0.007(2)

loop_
_atom_type_symbol
_atom_type_description
_atom_type_scat_dispersion_real
_atom_type_scat_dispersion_imag
_atom_type_scat_source
C C 0.0033 0.0016 'International Tables Vol C Tables 4.2.6.8 and 6.1.1.4'
H H 0.0000 0.0000 'International Tables Vol C Tables 4.2.6.8 and 6.1.1.4'
Br Br -0.2901 2.4595 'International Tables Vol C Tables 4.2.6.8 and 6.1.1.4'
O O 0.0106 0.0060 'International Tables Vol C Tables 4.2.6.8 and 6.1.1.4'

loop_
_geom_angle_atom_site_label_1
_geom_angle_atom_site_label_2
_geom_angle_atom_site_label_3
_geom_angle
_geom_angle_publ_flag
C7 O2 C8 115.3(4) y
C2 C1 C6 119.5(4) ?
C2 C1 C7 122.8(4) ?
C6 C1 C7 117.7(4) ?
C3 C2 C1 120.6(4) ?
C3 C2 H2 119.7 ?
C1 C2 H2 119.7 ?
C2 C3 C4 119.1(4) ?
C2 C3 H3 120.5 ?
C4 C3 H3 120.5 ?
C5 C4 C3 121.6(4) ?
C5 C4 Br1 119.1(3) y
C3 C4 Br1 119.3(3) y
C6 C5 C4 119.1(4) ?
C6 C5 H5 120.5 ?
C4 C5 H5 120.5 ?
C5 C6 C1 120.1(4) ?
C5 C6 H6 119.9 ?
C1 C6 H6 119.9 ?
O1 C7 O2 123.7(4) y
O1 C7 C1 125.0(4) y
O2 C7 C1 111.3(4) y
O2 C8 H8A 109.5 ?
O2 C8 H8B 109.5 ?
H8A C8 H8B 109.5 ?
O2 C8 H8C 109.5 ?
H8A C8 H8C 109.5 ?
H8B C8 H8C 109.5 ?

loop_
_geom_bond_atom_site_label_1
_geom_bond_atom_site_label_2
_geom_bond_distance
_geom_bond_publ_flag
Br1 C4 1.900(4) y
O1 C7 1.201(6) y
O2 C7 1.345(5) y
O2 C8 1.445(6) ?
C1 C2 1.387(6) ?
C1 C6 1.398(6) ?
C1 C7 1.491(6) ?
C2 C3 1.371(6) ?
C2 H2 0.9500 ?
C3 C4 1.384(6) ?
C3 H3 0.9500 ?
C4 C5 1.379(7) ?
C5 C6 1.379(7) ?
C5 H5 0.9500 ?
C6 H6 0.9500 ?
C8 H8A 0.9800 ?
C8 H8B 0.9800 ?
C8 H8C 0.9800 ?

loop_
_geom_torsion_atom_site_label_1
_geom_torsion_atom_site_label_2
_geom_torsion_atom_site_label_3
_geom_torsion_atom_site_label_4
_geom_torsion
C6 C1 C2 C3 0.1(7)
C7 C1 C2 C3 178.7(5)
C1 C2 C3 C4 -1.3(7)
C2 C3 C4 C5 1.5(7)
C2 C3 C4 Br1 -179.2(4)
C3 C4 C5 C6 -0.6(7)
Br1 C4 C5 C6 -179.8(3)
C4 C5 C6 C1 -0.6(7)
C2 C1 C6 C5 0.9(7)
C7 C1 C6 C5 -177.9(4)
C8 O2 C7 O1 2.8(7)
C8 O2 C7 C1 -175.8(4)
C2 C1 C7 O1 173.0(5)
C6 C1 C7 O1 -8.3(7)
C2 C1 C7 O2 -8.4(6)
C6 C1 C7 O2 170.3(4)

loop_
_cod_related_entry_id
_cod_related_entry_database
_cod_related_entry_code
1 ChemSpider 11584
